data_4302654
loop_
_publ_author_name
'Larysa V. Penkova'
'Anna Maci\;ag'
'Elena V. Rybak-Akimova'
'Matti Haukka'
'Vadim A. Pavlenko'
'Turganbay S. Iskenderov'
'Henryk Koz\/lowski'
'Franc Meyer'
'Igor O. Fritsky'

_publ_contact_author 'Igor O.Fritsky'
_publ_contact_author_email ifritsky@univ.kiev.ua
_publ_section_title
;
Efficient Catalytic Phosphate Ester Cleavage by Binuclear Zinc(II)
Pyrazolate Complexes as Functional Models of Metallophosphatases
;
_journal_name_full 'Inorganic Chemistry'
_journal_page_first 6960
_journal_page_last 6971
_journal_paper_doi 10.1021/ic900520j
_journal_volume 48
_journal_year 2009
_chemical_formula_moiety 'C34 H34 N10 O6 Zn2, 2(H2 O)'
_chemical_formula_sum 'C34 H38 N10 O8 Zn2'
_chemical_formula_weight 845.48
_chemical_name_systematic
;
 ?
;
_space_group_IT_number 15
_symmetry_cell_setting monoclinic
_symmetry_space_group_name_Hall '-C 2yc'
_symmetry_space_group_name_H-M 'C 1 2/c 1'
_atom_sites_solution_hydrogens geom
_atom_sites_solution_primary direct
_atom_sites_solution_secondary difmap
_audit_creation_method SHELXL-97
_cell_angle_alpha 90.00
_cell_angle_beta 99.95(3)
_cell_angle_gamma 90.00
_cell_formula_units_Z 4
_cell_length_a 13.434(3)
_cell_length_b 12.594(3)
_cell_length_c 21.626(4)
_cell_measurement_reflns_used 13028
_cell_measurement_temperature 120(2)
_cell_measurement_theta_max 28.70
_cell_measurement_theta_min 1.00
_cell_volume 3603.8(14)
_computing_cell_refinement 'Denzo/Scalepack (Otwinowski & Minor, 1997)'
_computing_data_collection 'Collect (Nonius BV, 1997-2000)'
_computing_data_reduction 'Denzo/Scalepack (Otwinowski & Minor, 1997)'
_computing_molecular_graphics 'Diamond v.3.1b (Crystal Impact GbR, 2006)'
_computing_publication_material 'SHELXL-97 (Sheldrick, 1997)'
_computing_structure_refinement 'SHELXL-97 (Sheldrick, 1997)'
_computing_structure_solution 'SIR2004 (Burla et al., 2005)'
_diffrn_ambient_temperature 120(2)
_diffrn_detector_area_resol_mean 9
_diffrn_measured_fraction_theta_full 0.996
_diffrn_measured_fraction_theta_max 0.996
_diffrn_measurement_device '95mm CCD camera on \k-goniostat'
_diffrn_measurement_device_type 'Nonius KappaCCD'
_diffrn_measurement_method '\f scans and \w scans with \k offset'
_diffrn_radiation_monochromator 'horizontally mounted graphite crystal'
_diffrn_radiation_source 'fine-focus sealed tube'
_diffrn_radiation_type MoK\a
_diffrn_radiation_wavelength 0.71073
_diffrn_reflns_av_R_equivalents 0.0443
_diffrn_reflns_av_sigmaI/netI 0.0373
_diffrn_reflns_limit_h_max 16
_diffrn_reflns_limit_h_min -16
_diffrn_reflns_limit_k_max 13
_diffrn_reflns_limit_k_min -15
_diffrn_reflns_limit_l_max 26
_diffrn_reflns_limit_l_min -26
_diffrn_reflns_number 18867
_diffrn_reflns_theta_full 25.99
_diffrn_reflns_theta_max 25.99
_diffrn_reflns_theta_min 2.23
_exptl_absorpt_coefficient_mu 1.397
_exptl_absorpt_correction_T_max 0.8845
_exptl_absorpt_correction_T_min 0.7608
_exptl_absorpt_correction_type multi-scan
_exptl_absorpt_process_details 'SADABS v.2.10 (Sheldrick, 2003)'
_exptl_crystal_colour colorless
_exptl_crystal_density_diffrn 1.558
_exptl_crystal_density_method 'not measured'
_exptl_crystal_description block
_exptl_crystal_F_000 1744
_exptl_crystal_size_max 0.21
_exptl_crystal_size_mid 0.13
_exptl_crystal_size_min 0.09
_refine_diff_density_max 0.385
_refine_diff_density_min -0.400
_refine_diff_density_rms 0.087
_refine_ls_extinction_method none
_refine_ls_goodness_of_fit_ref 1.045
_refine_ls_hydrogen_treatment constr
_refine_ls_matrix_type full
_refine_ls_number_parameters 248
_refine_ls_number_reflns 3541
_refine_ls_number_restraints 0
_refine_ls_restrained_S_all 1.045
_refine_ls_R_factor_all 0.0496
_refine_ls_R_factor_gt 0.0300
_refine_ls_shift/su_max 0.001
_refine_ls_shift/su_mean 0.000
_refine_ls_structure_factor_coef Fsqd
_refine_ls_weighting_details 'calc w=1/[\s^2^(Fo^2^)+(0.0232P)^2^+6.8565P] where P=(Fo^2^+2Fc^2^)/3'
_refine_ls_weighting_scheme calc
_refine_ls_wR_factor_gt 0.0604
_refine_ls_wR_factor_ref 0.0656
_reflns_number_gt 2803
_reflns_number_total 3541
_reflns_threshold_expression >2sigma(I)
_cod_data_source_file ic900520j_si_002_1.cif
_cod_data_source_block 1
_cod_original_cell_volume 3604.0(12)
_cod_original_sg_symbol_H-M 'C 2/c'
_cod_database_code 4302654

loop_
_symmetry_equiv_pos_as_xyz
'x, y, z'
'-x, y, -z+1/2'
'x+1/2, y+1/2, z'
'-x+1/2, y+1/2, -z+1/2'
'-x, -y, -z'
'x, -y, z-1/2'
'-x+1/2, -y+1/2, -z'
'x+1/2, -y+1/2, z-1/2'

loop_
_atom_site_label
_atom_site_type_symbol
_atom_site_fract_x
_atom_site_fract_y
_atom_site_fract_z
_atom_site_U_iso_or_equiv
_atom_site_adp_type
_atom_site_occupancy
_atom_site_symmetry_multiplicity
_atom_site_calc_flag
_atom_site_refinement_flags
_atom_site_disorder_assembly
_atom_site_disorder_group
Zn1 Zn 0.780370(18) 0.22459(2) 0.595374(11) 0.01341(8) Uani 1 1 d . . .
O1 O 0.92055(11) 0.15654(12) 0.64282(7) 0.0171(3) Uani 1 1 d . . .
O2 O 1.07519(11) 0.10978(13) 0.62875(7) 0.0195(4) Uani 1 1 d . . .
O3 O 0.66656(13) 0.25505(14) 0.72281(7) 0.0262(4) Uani 1 1 d . . .
H3O H 0.7210 0.2222 0.7339 0.039 Uiso 1 1 d R . .
O4 O 0.85173(13) 0.17900(18) 0.75469(8) 0.0419(5) Uani 1 1 d . . .
H4A H 0.8955 0.1718 0.7268 0.063 Uiso 1 1 d R . .
H4B H 0.8779 0.1427 0.7926 0.063 Uiso 1 1 d R . .
N1 N 0.84223(14) 0.38013(15) 0.63006(9) 0.0203(4) Uani 1 1 d . . .
N2 N 0.72236(14) 0.06317(15) 0.59287(9) 0.0164(4) Uani 1 1 d . . .
N3 N 0.86189(13) 0.20110(14) 0.52366(8) 0.0128(4) Uani 1 1 d . . .
N4 N 0.65534(13) 0.28449(14) 0.53846(8) 0.0129(4) Uani 1 1 d . . .
N5 N 0.65860(14) 0.25983(15) 0.65768(8) 0.0181(4) Uani 1 1 d . . .
C1 C 0.9401(2) 0.3952(2) 0.65173(17) 0.0490(9) Uani 1 1 d . . .
H1 H 0.9843 0.3359 0.6547 0.059 Uiso 1 1 calc R . .
C2 C 0.9801(2) 0.4934(3) 0.6701(2) 0.0822(16) Uani 1 1 d . . .
H2 H 1.0508 0.5012 0.6838 0.099 Uiso 1 1 calc R . .
C3 C 0.9181(2) 0.5788(3) 0.66852(19) 0.0606(11) Uani 1 1 d . . .
H3 H 0.9443 0.6466 0.6820 0.073 Uiso 1 1 calc R . .
C4 C 0.8173(2) 0.5653(2) 0.64718(13) 0.0338(7) Uani 1 1 d . . .
H4 H 0.7717 0.6233 0.6455 0.041 Uiso 1 1 calc R . .
C5 C 0.78345(19) 0.46592(19) 0.62823(12) 0.0260(6) Uani 1 1 d . . .
H5 H 0.7133 0.4575 0.6127 0.031 Uiso 1 1 calc R . .
C6 C 0.74540(18) -0.00434(19) 0.64109(11) 0.0213(5) Uani 1 1 d . . .
H6 H 0.7853 0.0207 0.6789 0.026 Uiso 1 1 calc R . .
C7 C 0.71366(19) -0.1086(2) 0.63818(12) 0.0274(6) Uani 1 1 d . . .
H7 H 0.7310 -0.1541 0.6734 0.033 Uiso 1 1 calc R . .
C8 C 0.65648(19) -0.1459(2) 0.58349(13) 0.0287(6) Uani 1 1 d . . .
H8 H 0.6347 -0.2178 0.5801 0.034 Uiso 1 1 calc R . .
C9 C 0.63145(19) -0.0774(2) 0.53391(12) 0.0274(6) Uani 1 1 d . . .
H9 H 0.5912 -0.1006 0.4958 0.033 Uiso 1 1 calc R . .
C10 C 0.66609(18) 0.02633(19) 0.54054(11) 0.0206(5) Uani 1 1 d . . .
H10 H 0.6488 0.0734 0.5061 0.025 Uiso 1 1 calc R . .
C11 C 0.57204(16) 0.31375(17) 0.56114(10) 0.0132(5) Uani 1 1 d . . .
C12 C 0.49739(16) 0.34870(17) 0.51214(10) 0.0139(5) Uani 1 1 d . . .
C13 C 0.39261(17) 0.38775(19) 0.51331(11) 0.0197(5) Uani 1 1 d . . .
H13A H 0.3611 0.4098 0.4710 0.029 Uiso 1 1 calc R . .
H13B H 0.3954 0.4484 0.5419 0.029 Uiso 1 1 calc R . .
H13C H 0.3527 0.3307 0.5278 0.029 Uiso 1 1 calc R . .
C14 C 0.57821(17) 0.30565(17) 0.62956(10) 0.0164(5) Uani 1 1 d . . .
C15 C 0.4997(2) 0.3542(2) 0.66136(12) 0.0319(7) Uani 1 1 d . . .
H15A H 0.5058 0.3256 0.7040 0.048 Uiso 1 1 calc R . .
H15B H 0.4325 0.3377 0.6377 0.048 Uiso 1 1 calc R . .
H15C H 0.5090 0.4314 0.6634 0.048 Uiso 1 1 calc R . .
C16 C 0.95603(16) 0.16258(16) 0.54058(10) 0.0123(5) Uani 1 1 d . . .
C17 C 0.98775(16) 0.14026(17) 0.60864(10) 0.0139(5) Uani 1 1 d . . .

loop_
_atom_site_aniso_label
_atom_site_aniso_U_11
_atom_site_aniso_U_22
_atom_site_aniso_U_33
_atom_site_aniso_U_23
_atom_site_aniso_U_13
_atom_site_aniso_U_12
Zn1 0.01217(13) 0.01728(14) 0.01048(13) 0.00114(11) 0.00108(9) 0.00065(11)
O1 0.0155(8) 0.0252(9) 0.0103(8) 0.0015(6) 0.0009(6) 0.0012(7)
O2 0.0158(8) 0.0262(9) 0.0148(8) -0.0002(7) -0.0021(7) 0.0049(7)
O3 0.0302(10) 0.0399(11) 0.0081(8) 0.0033(7) 0.0023(7) 0.0109(8)
O4 0.0279(10) 0.0834(16) 0.0141(9) 0.0103(9) 0.0025(8) 0.0224(10)
N1 0.0179(10) 0.0228(11) 0.0205(11) -0.0062(8) 0.0042(8) -0.0033(9)
N2 0.0145(10) 0.0188(10) 0.0167(10) 0.0017(8) 0.0049(8) 0.0013(8)
N3 0.0123(9) 0.0161(10) 0.0097(9) 0.0012(7) 0.0008(7) -0.0005(7)
N4 0.0136(9) 0.0165(10) 0.0084(9) 0.0023(8) 0.0013(7) 0.0011(8)
N5 0.0226(10) 0.0233(11) 0.0083(9) 0.0009(8) 0.0025(8) 0.0002(8)
C1 0.0198(15) 0.0380(18) 0.090(3) -0.0335(17) 0.0109(16) -0.0020(13)
C2 0.0165(16) 0.057(2) 0.171(5) -0.071(3) 0.013(2) -0.0066(15)
C3 0.0343(18) 0.0363(18) 0.115(3) -0.0396(19) 0.0226(19) -0.0123(15)
C4 0.0318(16) 0.0245(14) 0.0454(18) -0.0079(12) 0.0075(13) -0.0004(12)
C5 0.0238(14) 0.0247(14) 0.0275(14) -0.0005(11) -0.0011(11) -0.0017(11)
C6 0.0198(13) 0.0248(13) 0.0194(13) 0.0054(10) 0.0040(10) 0.0005(10)
C7 0.0268(14) 0.0238(14) 0.0335(15) 0.0121(11) 0.0105(12) 0.0012(11)
C8 0.0255(14) 0.0196(13) 0.0438(17) -0.0015(12) 0.0141(13) -0.0042(11)
C9 0.0231(13) 0.0283(14) 0.0301(15) -0.0079(11) 0.0031(11) -0.0049(11)
C10 0.0210(13) 0.0212(13) 0.0189(12) 0.0009(10) 0.0017(10) 0.0004(10)
C11 0.0149(11) 0.0125(11) 0.0124(11) -0.0001(9) 0.0033(9) -0.0016(9)
C12 0.0124(11) 0.0136(11) 0.0157(12) -0.0013(9) 0.0021(9) -0.0011(9)
C13 0.0173(12) 0.0250(13) 0.0170(12) -0.0012(10) 0.0040(10) 0.0047(10)
C14 0.0193(12) 0.0164(12) 0.0139(11) 0.0007(9) 0.0040(9) -0.0001(9)
C15 0.0369(16) 0.0419(17) 0.0194(14) 0.0062(12) 0.0122(12) 0.0175(13)
C16 0.0118(11) 0.0115(11) 0.0130(11) -0.0016(8) -0.0001(9) -0.0020(9)
C17 0.0146(11) 0.0112(11) 0.0149(11) -0.0007(9) 0.0000(9) -0.0028(9)

loop_
_atom_type_symbol
_atom_type_description
_atom_type_scat_dispersion_real
_atom_type_scat_dispersion_imag
_atom_type_scat_source
C C 0.0033 0.0016 'International Tables Vol C Tables 4.2.6.8 and 6.1.1.4'
H H 0.0000 0.0000 'International Tables Vol C Tables 4.2.6.8 and 6.1.1.4'
N N 0.0061 0.0033 'International Tables Vol C Tables 4.2.6.8 and 6.1.1.4'
O O 0.0106 0.0060 'International Tables Vol C Tables 4.2.6.8 and 6.1.1.4'
Zn Zn 0.2839 1.4301 'International Tables Vol C Tables 4.2.6.8 and 6.1.1.4'

loop_
_geom_angle_atom_site_label_1
_geom_angle_atom_site_label_2
_geom_angle_atom_site_label_3
_geom_angle
_geom_angle_site_symmetry_1
_geom_angle_site_symmetry_3
_geom_angle_publ_flag
N4 Zn1 N3 95.02(7) . . ?
N4 Zn1 O1 171.57(6) . . ?
N3 Zn1 O1 76.61(6) . . ?
N4 Zn1 N2 94.37(7) . . ?
N3 Zn1 N2 94.68(7) . . ?
O1 Zn1 N2 85.42(7) . . ?
N4 Zn1 N1 95.67(7) . . ?
N3 Zn1 N1 99.47(7) . . ?
O1 Zn1 N1 86.82(7) . . ?
N2 Zn1 N1 161.83(7) . . ?
N4 Zn1 N5 72.12(7) . . ?
N3 Zn1 N5 167.01(7) . . ?
O1 Zn1 N5 116.21(6) . . ?
N2 Zn1 N5 84.73(7) . . ?
N1 Zn1 N5 84.00(7) . . ?
C17 O1 Zn1 115.71(13) . . ?
N5 O3 H3O 102.8 . . ?
H4A O4 H4B 109.6 . . ?
C1 N1 C5 116.0(2) . . ?
C1 N1 Zn1 122.51(18) . . ?
C5 N1 Zn1 121.48(16) . . ?
C10 N2 C6 117.5(2) . . ?
C10 N2 Zn1 119.70(15) . . ?
C6 N2 Zn1 122.71(16) . . ?
N4 N3 C16 108.31(17) 7_656 . ?
N4 N3 Zn1 135.44(14) 7_656 . ?
C16 N3 Zn1 116.24(14) . . ?
N3 N4 C11 108.56(17) 7_656 . ?
N3 N4 Zn1 129.53(14) 7_656 . ?
C11 N4 Zn1 121.89(14) . . ?
C14 N5 O3 114.19(18) . . ?
C14 N5 Zn1 115.40(14) . . ?
O3 N5 Zn1 129.44(14) . . ?
N1 C1 C2 122.8(3) . . ?
N1 C1 H1 118.6 . . ?
C2 C1 H1 118.6 . . ?
C3 C2 C1 119.8(3) . . ?
C3 C2 H2 120.1 . . ?
C1 C2 H2 120.1 . . ?
C2 C3 C4 118.6(3) . . ?
C2 C3 H3 120.7 . . ?
C4 C3 H3 120.7 . . ?
C3 C4 C5 118.3(3) . . ?
C3 C4 H4 120.8 . . ?
C5 C4 H4 120.8 . . ?
N1 C5 C4 124.5(2) . . ?
N1 C5 H5 117.7 . . ?
C4 C5 H5 117.7 . . ?
N2 C6 C7 122.7(2) . . ?
N2 C6 H6 118.6 . . ?
C7 C6 H6 118.6 . . ?
C8 C7 C6 119.1(2) . . ?
C8 C7 H7 120.4 . . ?
C6 C7 H7 120.4 . . ?
C9 C8 C7 118.8(2) . . ?
C9 C8 H8 120.6 . . ?
C7 C8 H8 120.6 . . ?
C8 C9 C10 118.6(2) . . ?
C8 C9 H9 120.7 . . ?
C10 C9 H9 120.7 . . ?
N2 C10 C9 123.2(2) . . ?
N2 C10 H10 118.4 . . ?
C9 C10 H10 118.4 . . ?
N4 C11 C12 109.99(19) . . ?
N4 C11 C14 116.16(19) . . ?
C12 C11 C14 133.8(2) . . ?
C11 C12 C16 102.85(18) . 7_656 ?
C11 C12 C13 130.1(2) . . ?
C16 C12 C13 127.0(2) 7_656 . ?
C12 C13 H13A 109.5 . . ?
C12 C13 H13B 109.5 . . ?
H13A C13 H13B 109.5 . . ?
C12 C13 H13C 109.5 . . ?
H13A C13 H13C 109.5 . . ?
H13B C13 H13C 109.5 . . ?
N5 C14 C11 113.89(19) . . ?
N5 C14 C15 124.9(2) . . ?
C11 C14 C15 121.0(2) . . ?
C14 C15 H15A 109.5 . . ?
C14 C15 H15B 109.5 . . ?
H15A C15 H15B 109.5 . . ?
C14 C15 H15C 109.5 . . ?
H15A C15 H15C 109.5 . . ?
H15B C15 H15C 109.5 . . ?
N3 C16 C12 110.28(18) . 7_656 ?
N3 C16 C17 115.65(18) . . ?
C12 C16 C17 134.1(2) 7_656 . ?
O2 C17 O1 124.6(2) . . ?
O2 C17 C16 119.8(2) . . ?
O1 C17 C16 115.59(19) . . ?

loop_
_geom_bond_atom_site_label_1
_geom_bond_atom_site_label_2
_geom_bond_distance
_geom_bond_site_symmetry_2
_geom_bond_publ_flag
Zn1 N4 2.0473(18) . ?
Zn1 N3 2.0686(18) . ?
Zn1 O1 2.1602(16) . ?
Zn1 N2 2.1744(19) . ?
Zn1 N1 2.208(2) . ?
Zn1 N5 2.335(2) . ?
O1 C17 1.278(3) . ?
O2 C17 1.241(3) . ?
O3 N5 1.395(2) . ?
O3 H3O 0.8387 . ?
O4 H4A 0.9164 . ?
O4 H4B 0.9520 . ?
N1 C1 1.331(3) . ?
N1 C5 1.335(3) . ?
N2 C10 1.331(3) . ?
N2 C6 1.340(3) . ?
N3 N4 1.335(2) 7_656 ?
N3 C16 1.345(3) . ?
N4 N3 1.336(2) 7_656 ?
N4 C11 1.348(3) . ?
N5 C14 1.281(3) . ?
C1 C2 1.378(4) . ?
C1 H1 0.9500 . ?
C2 C3 1.358(5) . ?
C2 H2 0.9500 . ?
C3 C4 1.364(4) . ?
C3 H3 0.9500 . ?
C4 C5 1.370(4) . ?
C4 H4 0.9500 . ?
C5 H5 0.9500 . ?
C6 C7 1.379(3) . ?
C6 H6 0.9500 . ?
C7 C8 1.377(4) . ?
C7 H7 0.9500 . ?
C8 C9 1.372(4) . ?
C8 H8 0.9500 . ?
C9 C10 1.386(3) . ?
C9 H9 0.9500 . ?
C10 H10 0.9500 . ?
C11 C12 1.398(3) . ?
C11 C14 1.471(3) . ?
C12 C16 1.399(3) 7_656 ?
C12 C13 1.495(3) . ?
C13 H13A 0.9800 . ?
C13 H13B 0.9800 . ?
C13 H13C 0.9800 . ?
C14 C15 1.486(3) . ?
C15 H15A 0.9800 . ?
C15 H15B 0.9800 . ?
C15 H15C 0.9800 . ?
C16 C12 1.399(3) 7_656 ?
C16 C17 1.487(3) . ?

loop_
_geom_hbond_atom_site_label_D
_geom_hbond_atom_site_label_H
_geom_hbond_atom_site_label_A
_geom_hbond_distance_DH
_geom_hbond_distance_HA
_geom_hbond_distance_DA
_geom_hbond_angle_DHA
_geom_hbond_site_symmetry_A
O3 H3O O4 0.84 1.82 2.644(2) 167.2 .
O4 H4A O1 0.92 1.91 2.750(2) 150.7 .
O4 H4B O2 0.95 1.76 2.688(2) 164.6 2_756
